data_4311191
loop_
_publ_author_name
'Kenneth Bendix Jensen'
'Edel Johansen'
'Frank Bartnik Larsen'
'Christine J. McKenzie'

_publ_contact_author_address
;
      Department of Chemistry 
      University of Southern Denmark
      Odense Campus
      Campusvej 55
      DK-5230 Odense M
      Denmark              
;
_publ_contact_author_email chk@chem.sdu.dk
_publ_contact_author_fax '+45 6615 8780'
_publ_contact_author_name 'Christine J. McKenzie'
_publ_contact_author_phone '+45 6550 2518'
_publ_section_title
;
 Mixed Carboxylate-Bridged Dimanganese(II/III) Compounds Prepared by an
 O~2~-dependent oxidative cleavage of ketones
;
_journal_name_full 'Inorganic Chemistry'
_journal_page_first 3801
_journal_page_last 3803
_journal_paper_doi 10.1021/ic0498135
_journal_volume 43
_journal_year 2004
_chemical_formula_sum 'C42 H48 Cl2 Mn2 N7 O13'
_chemical_formula_weight 1039.70
_chemical_name_common '[Mn2 bpbp (acetate)2](ClO4)2. CH3CN'
_chemical_name_systematic ?
_space_group_IT_number 14
_symmetry_cell_setting monoclinic
_symmetry_space_group_name_Hall '-P 2yn'
_symmetry_space_group_name_H-M 'P 1 21/n 1'
_atom_type_scat_source IntTabIV
_cell_angle_alpha 90.0
_cell_angle_beta 95.599(5)
_cell_angle_gamma 90.0
_cell_formula_units_Z 4
_cell_length_a 12.271(2)
_cell_length_b 22.126(5)
_cell_length_c 16.473(3)
_cell_measurement_reflns_used 983
_cell_measurement_temperature 120
_cell_measurement_theta_max 25.2
_cell_measurement_theta_min 1.8
_cell_volume 4451.2(15)
_computing_cell_refinement 'SAINT (Siemens, 1995)'
_computing_data_collection 'SMART (Siemens, 1995)'
_computing_data_reduction 'SAINT (Siemens, 1995)'
_computing_molecular_graphics
;                                   
      ORTEP-III (Burnett & Johnson,  1996), KRYSTAL                     
;
_computing_publication_material KRYSTAL
_computing_structure_refinement 'modified ORFLS(1962), KRYSTAL'
_computing_structure_solution
;                                   
     SIR97 (Altomare et al., 1997 ), KRYSTAL                            
;
_diffrn_ambient_temperature 120(2)
_diffrn_measurement_device 'Siemens SMART CCD diffractometer'
_diffrn_measurement_method
;                                   
\w rotation scans with narrow       
frames                              
;
_diffrn_radiation_monochromator graphite
_diffrn_radiation_source 'x-ray tube'
_diffrn_radiation_type 'Mo K\a'
_diffrn_radiation_wavelength 0.71073
_diffrn_reflns_av_R_equivalents 0.549
_diffrn_reflns_limit_h_max 16
_diffrn_reflns_limit_h_min -17
_diffrn_reflns_limit_k_max 30
_diffrn_reflns_limit_k_min -31
_diffrn_reflns_limit_l_max 22
_diffrn_reflns_limit_l_min -21
_diffrn_reflns_number 39803
_diffrn_reflns_reduction_process 39803
_diffrn_reflns_theta_max 25.2
_diffrn_reflns_theta_min 1.8
_diffrn_standards_decay_% 0
_exptl_absorpt_coefficient_mu 0.761
_exptl_absorpt_correction_type none
_exptl_absorpt_process_details none
_exptl_crystal_colour green
_exptl_crystal_density_diffrn 1.551
_exptl_crystal_density_method 'not measured'
_exptl_crystal_description small_block
_exptl_crystal_F_000 2148.0
_refine_diff_density_max 1.2(2)
_refine_diff_density_min -0.8(2)
_refine_ls_extinction_coef 22(23)
_refine_ls_extinction_method
;                                   
B-C type 1 Lorentzian isotropic     
Becker and Coppens (1974)           
;
_refine_ls_goodness_of_fit_ref 1.595
_refine_ls_hydrogen_treatment mixed
_refine_ls_matrix_type full
_refine_ls_number_constraints 0
_refine_ls_number_parameters 266
_refine_ls_number_reflns 2076
_refine_ls_number_restraints 0
_refine_ls_R_factor_gt 0.097
_refine_ls_shift/su_max 0.00409
_refine_ls_shift/su_mean 0.00027
_refine_ls_structure_factor_coef F
_refine_ls_weighting_details
;                                   
w= 1/{[\s~cs~(F^2^)+1.03F^2^]^1/2^- |F|}^2^                           
;
_refine_ls_weighting_scheme calc
_refine_ls_wR_factor_ref 0.088
_reflns_number_gt 2076
_reflns_number_total 12906
_reflns_threshold_expression I>2\s(I)
_cod_data_source_file ic0498135si20040503_121529.cif
_cod_data_source_block ast6
_cod_original_cell_volume 4452(2)
_cod_original_sg_symbol_H-M 'P 21/n'
_cod_original_formula_sum ' C42 H48 Cl2 N7 Mn2 O13'
_cod_database_code 4311191

loop_
_symmetry_equiv_pos_as_xyz
+x,+y,+z
1/2-x,1/2+y,1/2-z
-x,-y,-z
1/2+x,1/2-y,1/2+z

loop_
_atom_site_label
_atom_site_fract_x
_atom_site_fract_y
_atom_site_fract_z
_atom_site_U_iso_or_equiv
_atom_site_thermal_displace_type
Mn1 0.0323(3) 0.2399(1) 0.7779(2) 0.0178(10) Uiso
Mn1A -0.0535(3) 0.3164(2) 0.5963(2) 0.0192(10) Uiso
O1 0.0404(10) 0.2432(6) 0.6617(7) 0.021(4) Uiso
O2 0.022(1) 0.3760(6) 0.6861(8) 0.028(4) Uiso
O3 0.051(1) 0.3256(6) 0.8030(8) 0.031(4) Uiso
O4 -0.197(1) 0.3124(8) 0.6554(10) 0.065(5) Uiso
O5 -0.145(1) 0.2448(7) 0.7614(9) 0.052(5) Uiso
N1 0.033(1) 0.1445(7) 0.7778(10) 0.020(5) Uiso
N1A 0.083(1) 0.3125(8) 0.5092(9) 0.018(4) Uiso
N2 0.013(1) 0.2190(7) 0.8999(10) 0.021(5) Uiso
N2A -0.081(1) 0.3936(7) 0.5078(10) 0.020(5) Uiso
N3 0.211(1) 0.2219(7) 0.7902(9) 0.016(5) Uiso
N3A -0.112(1) 0.2407(7) 0.5089(9) 0.022(5) Uiso
C1 -0.007(2) 0.1214(8) 0.6929(11) 0.012(5) Uiso
C1A 0.185(2) 0.2846(9) 0.5482(12) 0.024(6) Uiso
C2 -0.046(2) 0.1260(9) 0.8345(13) 0.027(6) Uiso
C2A 0.103(2) 0.3759(10) 0.4889(13) 0.031(7) Uiso
C3 0.144(2) 0.1225(9) 0.8024(12) 0.019(6) Uiso
C3A 0.040(2) 0.2788(9) 0.4337(12) 0.019(6) Uiso
C4 0.052(2) 0.3732(10) 0.7611(13) 0.024(6) Uiso
C5 0.085(2) 0.4294(12) 0.8083(15) 0.060(9) Uiso
C6 -0.217(3) 0.2777(14) 0.7221(20) 0.094(11) Uiso
C7 -0.312(3) 0.2736(16) 0.7638(21) 0.132(14) Uiso
C10 0.094(2) 0.2029(9) 0.6215(12) 0.023(6) Uiso
C11 0.074(2) 0.1378(9) 0.6324(12) 0.018(6) Uiso
C11A 0.166(2) 0.2187(9) 0.5669(12) 0.014(6) Uiso
C12 0.126(2) 0.0968(9) 0.5884(12) 0.015(6) Uiso
C12A 0.217(2) 0.1745(9) 0.5242(12) 0.024(6) Uiso
C13 0.200(2) 0.1115(9) 0.5345(12) 0.019(6) Uiso
C14 0.253(2) 0.0642(11) 0.4851(14) 0.044(7) Uiso
C15 0.159(2) 0.0269(11) 0.4381(14) 0.051(8) Uiso
C16 0.317(2) 0.0204(11) 0.5438(15) 0.056(8) Uiso
C17 0.327(2) 0.0892(12) 0.4266(16) 0.073(10) Uiso
C20 0.034(2) 0.2568(11) 0.9620(14) 0.039(7) Uiso
C20A -0.181(2) 0.4238(10) 0.4964(13) 0.030(7) Uiso
C21 0.023(2) 0.2385(11) 1.0420(14) 0.044(7) Uiso
C21A -0.192(2) 0.4713(10) 0.4371(13) 0.033(7) Uiso
C22 -0.009(2) 0.1803(12) 1.0545(15) 0.053(8) Uiso
C22A -0.103(2) 0.4857(10) 0.3955(13) 0.035(7) Uiso
C23A -0.004(2) 0.4552(10) 0.4109(13) 0.027(6) Uiso
C23 -0.034(2) 0.1407(10) 0.9890(14) 0.034(7) Uiso
C24 -0.023(2) 0.1633(9) 0.9126(12) 0.020(6) Uiso
C24A -0.002(2) 0.4091(9) 0.4683(13) 0.022(6) Uiso
C30 0.287(2) 0.2616(9) 0.7694(12) 0.026(6) Uiso
C30A -0.186(2) 0.2012(10) 0.5279(12) 0.027(6) Uiso
C31 0.385(2) 0.2458(10) 0.7403(12) 0.029(6) Uiso
C31A -0.190(2) 0.1436(9) 0.4886(13) 0.026(6) Uiso
C32 0.405(2) 0.1839(10) 0.7324(12) 0.031(6) Uiso
C32A -0.116(2) 0.1319(10) 0.4344(13) 0.034(7) Uiso
C33 0.330(2) 0.1437(9) 0.7514(12) 0.022(6) Uiso
C33A -0.040(2) 0.1744(9) 0.4149(12) 0.023(6) Uiso
C34 0.234(2) 0.1626(9) 0.7775(12) 0.015(6) Uiso
C34A -0.039(2) 0.2298(9) 0.4549(12) 0.018(6) Uiso
N7 -0.220(2) -0.0571(15) 0.7948(19) 0.145(13) Uiso
C8 -0.209(3) -0.0162(21) 0.8539(29) 0.170(19) Uiso
C9 -0.184(3) 0.0242(17) 0.9148(23) 0.131(15) Uiso
CL1 0.3936(5) 0.4366(3) 0.7114(4) 0.032(2) Uiso
O11 0.477(1) 0.3950(7) 0.7437(9) 0.048(5) Uiso
O12 0.440(1) 0.4730(7) 0.6521(9) 0.049(5) Uiso
O13 0.362(1) 0.4740(7) 0.7753(9) 0.050(5) Uiso
O14 0.302(1) 0.4047(7) 0.6755(9) 0.053(5) Uiso
CL2 -0.3466(7) 0.1002(4) 0.7062(5) 0.078(3) Uiso
O21 -0.434(1) 0.0562(8) 0.7079(10) 0.076(6) Uiso
O22 -0.239(2) 0.0721(10) 0.7012(13) 0.119(8) Uiso
O23 -0.368(2) 0.1391(10) 0.6360(14) 0.115(8) Uiso
O24 -0.337(2) 0.1376(10) 0.7849(14) 0.118(8) Uiso
H1a -0.076 0.1391 0.6758 0.014 Uiso
H1b -0.015 0.0787 0.6946 0.014 Uiso
H1Aa 0.207 0.3053 0.5976 0.029 Uiso
H1Ab 0.240 0.2877 0.5124 0.029 Uiso
H2a -0.038 0.0843 0.8466 0.032 Uiso
H2b -0.119 0.1335 0.8109 0.032 Uiso
H2Aa 0.145 0.3773 0.4434 0.037 Uiso
H2Ab 0.143 0.3948 0.5344 0.037 Uiso
H3a 0.151 0.0839 0.7785 0.023 Uiso
H3b 0.152 0.1189 0.8601 0.023 Uiso
H3Aa 0.099 0.2609 0.4096 0.023 Uiso
H3Ab 0.003 0.3062 0.3961 0.023 Uiso
H12 0.110 0.0552 0.5956 0.018 Uiso
H12A 0.266 0.1870 0.4860 0.028 Uiso
H15a 0.192 -0.0029 0.4070 0.061 Uiso
H15b 0.114 0.0527 0.4029 0.061 Uiso
H15c 0.116 0.0080 0.4756 0.061 Uiso
H16a 0.350 -0.0093 0.5127 0.068 Uiso
H16b 0.268 0.0016 0.5776 0.068 Uiso
H16c 0.371 0.0419 0.5768 0.068 Uiso
H17a 0.360 0.0594 0.3955 0.087 Uiso
H17b 0.383 0.1115 0.4568 0.087 Uiso
H17c 0.286 0.1155 0.3899 0.087 Uiso
H20 0.057 0.2968 0.9519 0.047 Uiso
H20A -0.240 0.4132 0.5270 0.036 Uiso
H21 0.038 0.2657 1.0864 0.052 Uiso
H21A -0.259 0.4925 0.4265 0.040 Uiso
H22 -0.013 0.1665 1.1086 0.063 Uiso
H22A -0.109 0.5168 0.3557 0.042 Uiso
H23A 0.059 0.4653 0.3839 0.032 Uiso
H23 -0.058 0.1005 0.9970 0.041 Uiso
H30 0.272 0.3034 0.7751 0.031 Uiso
H30A -0.235 0.2109 0.5670 0.033 Uiso
H31 0.436 0.2755 0.7264 0.034 Uiso
H31A -0.243 0.1143 0.5001 0.031 Uiso
H32 0.472 0.1705 0.7138 0.037 Uiso
H32A -0.116 0.0934 0.4090 0.041 Uiso
H33 0.343 0.1016 0.7465 0.026 Uiso
H33A 0.009 0.1661 0.3755 0.028 Uiso

loop_
_geom_angle_atom_site_label_1
_geom_angle_atom_site_label_2
_geom_angle_atom_site_label_3
_geom_angle
O1 Mn1 O3 99.1(6)
O1 Mn1 O5 91.2(6)
O1 Mn1 N1 92.1(6)
O1 Mn1 N2 168.8(6)
O1 Mn1 N3 87.2(5)
O3 Mn1 O5 94.3(6)
O3 Mn1 N1 166.5(6)
O3 Mn1 N2 91.9(6)
O3 Mn1 N3 93.4(6)
O5 Mn1 N1 92.9(6)
O5 Mn1 N2 85.8(6)
O5 Mn1 N3 172.2(6)
N1 Mn1 N2 77.3(7)
N1 Mn1 N3 79.6(6)
N2 Mn1 N3 94.3(6)
O1 Mn1A O2 86.7(5)
O1 Mn1A O4 99.4(6)
O1 Mn1A N1A 84.3(5)
O1 Mn1A N2A 155.8(6)
O1 Mn1A N3A 83.4(5)
O2 Mn1A O4 91.9(6)
O2 Mn1A N1A 99.2(5)
O2 Mn1A N2A 90.5(5)
O2 Mn1A N3A 169.8(6)
O4 Mn1A N1A 168.4(6)
O4 Mn1A N2A 104.6(7)
O4 Mn1A N3A 92.1(6)
N1A Mn1A N2A 72.5(6)
N1A Mn1A N3A 77.4(6)
N2A Mn1A N3A 97.5(6)
Mn1 O1 C10 123.3(12)
Mn1A O1 C10 120.7(12)
Mn1 O1 Mn1A 116.0(6)
Mn1 O3 C4 134.7(14)
Mn1 O5 C6 137.0(20)
Mn1A O2 C4 136.0(15)
Mn1A O4 C6 127.9(19)
Mn1 N1 C1 109.6(11)
Mn1 N1 C2 106.1(12)
Mn1 N1 C3 109.4(12)
Mn1 N2 C20 124.6(14)
Mn1 N2 C24 115.1(14)
Mn1 N3 C30 124.1(14)
Mn1 N3 C34 112.2(13)
Mn1A N1A C1A 112.1(11)
Mn1A N1A C2A 104.6(12)
Mn1A N1A C3A 108.3(11)
Mn1A N2A C20A 121.8(14)
Mn1A N2A C24A 117.7(15)
Mn1A N3A C30A 121.1(14)
Mn1A N3A C34A 111.4(13)
C2 N1 C3 112.6(16)
C1 N1 C2 108.6(15)
C1 N1 C3 110.4(15)
C1A N1A C2A 110.2(15)
C2A N1A C3A 109.8(14)
C1A N1A C3A 111.5(15)
C20 N2 C24 120.3(19)
C20A N2A C24A 120.5(19)
C30 N3 C34 115.3(17)
C30A N3A C34A 123.7(19)
N1 C1 C11 110.4(15)
N1A C1A C11A 110.9(17)
N1 C2 C24 107.8(16)
N1A C2A C24A 111.2(17)
N1 C3 C34 114.8(17)
N1A C3A C34A 110.2(16)
O2 C4 O3 124.3(21)
O2 C4 C5 120.4(21)
O3 C4 C5 115.2(19)
O4 C6 O5 123.7(30)
O5 C6 C7 106.3(31)
O4 C6 C7 129.8(33)
O1 C10 C11A 122.9(19)
O1 C10 C11 120.3(19)
C11 C10 C11A 116.8(19)
C10 C11 C12 119.9(19)
C1 C11 C12 124.1(19)
C1 C11 C10 116.0(18)
C10 C11A C12A 120.4(19)
C1A C11A C10 119.7(19)
C1A C11A C12A 119.7(18)
C11 C12 C13 124.2(20)
C11A C12A C13 123.5(19)
C12 C13 C12A 115.1(19)
C12 C13 C14 122.1(20)
C12A C13 C14 122.6(20)
C13 C14 C17 114.3(21)
C16 C14 C17 109.5(21)
C15 C14 C17 110.0(20)
C13 C14 C16 108.6(19)
C13 C14 C15 107.5(18)
C15 C14 C16 106.7(20)
N2 C20 C21 121.0(22)
N2A C20A C21A 117.8(19)
C20 C21 C22 118.0(23)
C20A C21A C22A 118.7(21)
C21 C22 C23 121.4(24)
C21A C22A C23A 121.1(22)
C22A C23A C24A 115.8(20)
C22 C23 C24 116.1(21)
N2 C24 C23 123.1(20)
N2 C24 C2 113.8(19)
C2 C24 C23 123.1(19)
N2A C24A C23A 126.0(21)
N2A C24A C2A 115.8(20)
C2A C24A C23A 118.1(20)
N3 C30 C31 124.7(20)
N3A C30A C31A 118.5(19)
C30 C31 C32 116.7(20)
C30A C31A C32A 118.2(21)
C31 C32 C33 119.5(21)
C31A C32A C33A 121.9(22)
C32 C33 C34 120.5(21)
C32A C33A C34A 117.9(19)
N3 C34 C33 123.1(19)
C3 C34 C33 126.0(19)
N3 C34 C3 110.7(18)
N3A C34A C33A 119.7(19)
N3A C34A C3A 120.2(18)
C3A C34A C33A 120.0(19)
N7 C8 C9 173(5)
O13 CL1 O14 110.0(10)
O12 CL1 O14 110.5(10)
O11 CL1 O14 110.2(9)
O12 CL1 O13 109.4(9)
O11 CL1 O13 109.4(9)
O11 CL1 O12 107.3(9)
O21 CL2 O23 109.6(13)
O22 CL2 O23 107.7(13)
O23 CL2 O24 110.5(13)
O21 CL2 O22 112.7(13)
O21 CL2 O24 110.1(12)
O22 CL2 O24 106.1(13)
H1a C1 H1b 109.5
C11 C1 H1b 109.2
N1 C1 H1b 109.2
C11 C1 H1a 109.2
N1 C1 H1a 109.2
H1Aa C1A H1Ab 109.5
N1A C1A H1Aa 109.1
C11A C1A H1Aa 109.1
N1A C1A H1Ab 109.1
C11A C1A H1Ab 109.1
H2a C2 H2b 109.5
N1 C2 H2a 109.9
C24 C2 H2a 109.9
N1 C2 H2b 109.9
C24 C2 H2b 109.9
H2Aa C2A H2Ab 109.5
N1A C2A H2Aa 109.1
C24A C2A H2Aa 109.0
N1A C2A H2Ab 109.1
C24A C2A H2Ab 109.0
H3a C3 H3b 109.5
N1 C3 H3a 108.1
C34 C3 H3a 108.1
N1 C3 H3b 108.1
C34 C3 H3b 108.1
H3Aa C3A H3Ab 109.5
N1A C3A H3Ab 109.3
C34A C3A H3Ab 109.3
N1A C3A H3Aa 109.3
C34A C3A H3Aa 109.3
C11 C12 H12 117.9
C13 C12 H12 117.9
C11A C12A H12A 118.2
C13 C12A H12A 118.3
H15a C15 H15b 110.0
H15b C15 H15c 109.5
C14 C15 H15b 110.0
H15a C15 H15c 109.9
C14 C15 H15a 107.5
C14 C15 H15c 110.0
H16a C16 H16c 109.7
H16a C16 H16b 109.7
C14 C16 H16a 108.5
H16b C16 H16c 109.5
C14 C16 H16c 109.7
C14 C16 H16b 109.7
H17a C17 H17c 108.3
H17a C17 H17b 108.2
C14 C17 H17a 114.3
H17b C17 H17c 109.4
C14 C17 H17c 108.3
C14 C17 H17b 108.3
N2 C20 H20 119.5
C21 C20 H20 119.5
N2A C20A H20A 121.0
C21A C20A H20A 121.1
C22 C21 H21 121.0
C20 C21 H21 121.0
C22A C21A H21A 120.7
C20A C21A H21A 120.6
C21 C22 H22 119.3
C23 C22 H22 119.3
C21A C22A H22A 119.4
C23A C22A H22A 119.4
C22A C23A H23A 122.1
C24A C23A H23A 122.1
C24 C23 H23 121.9
C22 C23 H23 121.9
N3 C30 H30 117.6
C31 C30 H30 117.7
N3A C30A H30A 120.7
C31A C30A H30A 120.8
C30 C31 H31 121.6
C32 C31 H31 121.7
C32A C31A H31A 120.9
C30A C31A H31A 120.9
C33 C32 H32 120.2
C31 C32 H32 120.3
C31A C32A H32A 119.0
C33A C32A H32A 119.0
C32 C33 H33 119.8
C34 C33 H33 119.7
C32A C33A H33A 121.1
C34A C33A H33A 121.0

loop_
_geom_bond_atom_site_label_1
_geom_bond_atom_site_label_2
_geom_bond_distance
Mn1 Mn1A 3.508(5)
Mn1 O1 1.927(13)
Mn1 O3 1.948(14)
Mn1 O5 2.163(15)
Mn1 N1 2.112(15)
Mn1 N2 2.098(16)
Mn1 N3 2.215(16)
Mn1A O1 2.206(13)
Mn1A O2 2.128(14)
Mn1A O4 2.095(16)
Mn1A N1A 2.312(15)
Mn1A N2A 2.249(16)
Mn1A N3A 2.277(16)
O1 C10 1.321(21)
O2 C4 1.256(21)
O3 C4 1.260(21)
O4 C6 1.381(32)
O5 C6 1.274(31)
N1 C2 1.464(23)
N1 C3 1.467(22)
N1 C1 1.525(22)
N1A C2A 1.468(24)
N1A C1A 1.479(22)
N1A C3A 1.502(22)
N2 C20 1.328(23)
N2 C24 1.333(21)
N2A C24A 1.266(22)
N2A C20A 1.393(23)
N3 C30 1.349(22)
N3 C34 1.365(21)
N3A C30A 1.319(22)
N3A C34A 1.342(21)
C1 C11 1.522(24)
C1A C11A 1.512(25)
C2 C24 1.531(26)
C2A C24A 1.497(26)
C3 C34 1.506(25)
C3A C34A 1.517(25)
C4 C5 1.501(29)
C6 C7 1.411(38)
C10 C11A 1.374(24)
C10 C11 1.474(26)
C11 C12 1.360(24)
C11A C12A 1.387(24)
C12 C13 1.369(24)
C12A C13 1.423(25)
C13 C14 1.508(27)
C14 C17 1.496(30)
C14 C16 1.530(29)
C14 C15 1.560(28)
C20 C21 1.398(27)
C20A C21A 1.433(26)
C21 C22 1.367(30)
C21A C22A 1.383(26)
C22 C23 1.403(29)
C22A C23A 1.390(25)
C23A C24A 1.390(25)
C23 C24 1.375(26)
C30 C31 1.383(25)
C30A C31A 1.429(25)
C31 C32 1.400(27)
C31A C32A 1.356(26)
C32 C33 1.344(25)
C32A C33A 1.381(25)
C33 C34 1.355(24)
C33A C34A 1.390(25)
N7 C8 1.327(47)
C8 C9 1.36(5)
CL1 O14 1.405(15)
CL1 O13 1.422(15)
CL1 O12 1.428(15)
CL1 O11 1.440(14)
CL2 O23 1.444(21)
CL2 O21 1.450(18)
CL2 O22 1.473(21)
CL2 O24 1.532(22)
C1 H1b 0.95
C1 H1a 0.95
C1A H1Aa 0.95
C1A H1Ab 0.95
C2 H2a 0.95
C2 H2b 0.95
C2A H2Aa 0.95
C2A H2Ab 0.95
C3 H3a 0.95
C3 H3b 0.95
C3A H3Ab 0.95
C3A H3Aa 0.95
C12 H12 0.95
C12A H12A 0.95
C15 H15b 0.95
C15 H15a 0.95
C15 H15c 0.95
C16 H16a 0.95
C16 H16c 0.95
C16 H16b 0.95
C17 H17a 0.95
C17 H17c 0.95
C17 H17b 0.95
C20 H20 0.95
C20A H20A 0.95
C21 H21 0.94
C21A H21A 0.95
C22 H22 0.95
C22A H22A 0.95
C23A H23A 0.95
C23 H23 0.95
C30 H30 0.95
C30A H30A 0.95
C31 H31 0.95
C31A H31A 0.95
C32 H32 0.95
C32A H32A 0.95
C33 H33 0.95
C33A H33A 0.95
